data_2016026
loop_
_publ_author_name
'Gervasio, Giuliana'
'Marabello, Domenica'

_publ_section_title
;
 Mercuric cyanide as a receptor of pyrene
;
_journal_coeditor_code FA3083
_journal_issue 7
_journal_name_full 'Acta Crystallographica Section C'
_journal_page_first m318
_journal_page_last m320
_journal_paper_doi 10.1107/S0108270107023463
_journal_volume 63
_journal_year 2007
_chemical_formula_iupac '[Hg (C1 N1)2]2, C16 H10'
_chemical_formula_moiety '2(C2 Hg N2), C16 H10'
_chemical_formula_sum 'C20 H10 Hg2 N4'
_chemical_formula_weight 707.50
_chemical_name_systematic
;
bis[dicyanidomercury(II)] pyrene solvate
;
_space_group_IT_number 36
_symmetry_cell_setting orthorhombic
_symmetry_space_group_name_Hall 'C 2c -2'
_symmetry_space_group_name_H-M 'C m c 21'
_atom_sites_solution_hydrogens geom
_atom_sites_solution_primary direct
_atom_sites_solution_secondary difmap
_audit_creation_method SHELXL-97
_cell_angle_alpha 90.00
_cell_angle_beta 90.00
_cell_angle_gamma 90.00
_cell_formula_units_Z 4
_cell_length_a 11.9893(3)
_cell_length_b 17.3480(4)
_cell_length_c 8.6266(2)
_cell_measurement_reflns_used 30
_cell_measurement_temperature 293(2)
_cell_measurement_theta_max 25.0
_cell_measurement_theta_min 4.0
_cell_volume 1794.25(7)
_computing_cell_refinement SMART
_computing_data_collection 'SMART (Bruker, 1997)'
_computing_data_reduction 'SAINT (Bruker, 1997)'
_computing_molecular_graphics 'SHELXP in SHELXTL/PC (Sheldrick, 1990) and SCHAKAL (Keller, 1999)'
_computing_publication_material 'SCHAKAL and publCIF (Westrip, 2007)'
_computing_structure_refinement 'SHELXL97 (Sheldrick, 1997)'
_computing_structure_solution 'SHELXS97 (Sheldrick, 1997)'
_diffrn_ambient_temperature 293(2)
_diffrn_measured_fraction_theta_full 0.982
_diffrn_measured_fraction_theta_max 0.982
_diffrn_measurement_device_type 'Bruker P4 APEX'
_diffrn_measurement_method \f
_diffrn_radiation_monochromator graphite
_diffrn_radiation_source 'fine-focus sealed tube'
_diffrn_radiation_type MoK\a
_diffrn_radiation_wavelength 0.71073
_diffrn_reflns_av_R_equivalents 0.0358
_diffrn_reflns_av_sigmaI/netI 0.0325
_diffrn_reflns_limit_h_max 15
_diffrn_reflns_limit_h_min -15
_diffrn_reflns_limit_k_max 23
_diffrn_reflns_limit_k_min -23
_diffrn_reflns_limit_l_max 10
_diffrn_reflns_limit_l_min -11
_diffrn_reflns_number 10971
_diffrn_reflns_theta_full 28.27
_diffrn_reflns_theta_max 28.27
_diffrn_reflns_theta_min 2.06
_diffrn_standards_decay_% 0
_exptl_absorpt_coefficient_mu 17.102
_exptl_absorpt_correction_T_max 0.181
_exptl_absorpt_correction_T_min 0.072
_exptl_absorpt_correction_type multi-scan
_exptl_absorpt_process_details '(SADABS; Sheldrick, 1996)'
_exptl_crystal_colour pink
_exptl_crystal_density_diffrn 2.619
_exptl_crystal_density_method 'not measured'
_exptl_crystal_description lamina
_exptl_crystal_F_000 1272
_exptl_crystal_size_max 0.24
_exptl_crystal_size_mid 0.12
_exptl_crystal_size_min 0.10
_refine_diff_density_max 0.686
_refine_diff_density_min -1.070
_refine_ls_abs_structure_details 'Flack (1983)'
_refine_ls_abs_structure_Flack 0.030(14)
_refine_ls_extinction_coef 0.00131(4)
_refine_ls_extinction_expression Fc^*^=kFc[1+0.001xFc^2^\l^3^/sin(2\q)]^-1/4^
_refine_ls_extinction_method refined
_refine_ls_goodness_of_fit_ref 1.006
_refine_ls_hydrogen_treatment constr
_refine_ls_matrix_type full
_refine_ls_number_parameters 128
_refine_ls_number_reflns 2251
_refine_ls_number_restraints 1
_refine_ls_restrained_S_all 1.006
_refine_ls_R_factor_all 0.0239
_refine_ls_R_factor_gt 0.0211
_refine_ls_shift/su_max 0.000
_refine_ls_shift/su_mean 0.000
_refine_ls_structure_factor_coef Fsqd
_refine_ls_weighting_details 'calc w=1/[\s^2^(Fo^2^)+(0.0208P)^2^] where P=(Fo^2^+2Fc^2^)/3'
_refine_ls_weighting_scheme calc
_refine_ls_wR_factor_gt 0.0432
_refine_ls_wR_factor_ref 0.0440
_reflns_number_gt 2105
_reflns_number_total 2251
_reflns_threshold_expression I>2sigma(I)
_cod_data_source_file fa3083.cif
_cod_data_source_block I
_cod_original_sg_symbol_H-M Cmc2(1)
_cod_database_code 2016026
_cod_database_fobs_code 2016026

loop_
_symmetry_equiv_pos_as_xyz
'x, y, z'
'-x, -y, z+1/2'
'x, -y, z+1/2'
'-x, y, z'
'x+1/2, y+1/2, z'
'-x+1/2, -y+1/2, z+1/2'
'x+1/2, -y+1/2, z+1/2'
'-x+1/2, y+1/2, z'

loop_
_atom_site_type_symbol
_atom_site_label
_atom_site_fract_x
_atom_site_fract_y
_atom_site_fract_z
_atom_site_U_iso_or_equiv
_atom_site_adp_type
_atom_site_calc_flag
_atom_site_refinement_flags
_atom_site_occupancy
Hg Hg1 0.5000 0.38506(3) -0.37350(4) 0.02913(13) Uani d S 1
Hg Hg2 0.5000 0.13641(2) 0.07906(4) 0.02965(12) Uani d S 1
C C11 0.5000 0.4584(5) -0.5572(9) 0.0309(19) Uani d S 1
N N11 0.5000 0.4995(7) -0.6578(10) 0.050(2) Uani d S 1
C C12 0.5000 0.3046(5) -0.2022(10) 0.031(2) Uani d S 1
N N12 0.5000 0.2600(6) -0.1063(11) 0.047(3) Uani d S 1
C C21 0.3303(4) 0.1319(3) 0.0887(7) 0.0322(12) Uani d . 1
N N21 0.2373(4) 0.1276(5) 0.093(3) 0.052(2) Uani d . 1
C C1 0.3816(4) 0.1771(3) 0.4988(7) 0.0318(13) Uani d . 1
C C2 0.4400(4) 0.1257(3) 0.5983(6) 0.0279(11) Uani d . 1
C C3 0.3805(5) 0.0734(3) 0.6925(7) 0.0338(14) Uani d . 1
C C4 0.2636(5) 0.0742(7) 0.6895(12) 0.048(2) Uani d . 1
H H4 0.2237 0.0415 0.7544 0.058 Uiso calc R 1
C C5 0.2080(6) 0.1228(5) 0.5920(10) 0.0514(18) Uani d . 1
H H5 0.1305 0.1209 0.5878 0.062 Uiso calc R 1
C C6 0.2642(5) 0.1744(6) 0.4998(12) 0.049(2) Uani d . 1
H H6 0.2241 0.2080 0.4370 0.058 Uiso calc R 1
C C7 0.4444(5) 0.2304(4) 0.4030(7) 0.0391(16) Uani d . 1
H H7 0.4064 0.2652 0.3403 0.047 Uiso calc R 1
C C8 0.4438(5) 0.0223(4) 0.7928(8) 0.0410(17) Uani d . 1
H H8 0.4059 -0.0111 0.8585 0.049 Uiso calc R 1

loop_
_atom_site_aniso_label
_atom_site_aniso_U_11
_atom_site_aniso_U_22
_atom_site_aniso_U_33
_atom_site_aniso_U_12
_atom_site_aniso_U_13
_atom_site_aniso_U_23
Hg1 0.03033(15) 0.0294(2) 0.0276(3) 0.000 0.000 -0.00481(19)
Hg2 0.02216(14) 0.0327(2) 0.0341(3) 0.000 0.000 0.0019(2)
C11 0.026(4) 0.041(5) 0.025(4) 0.000 0.000 -0.008(4)
N11 0.055(5) 0.049(5) 0.047(6) 0.000 0.000 -0.021(5)
C12 0.020(4) 0.035(5) 0.039(5) 0.000 0.000 0.004(4)
N12 0.040(5) 0.050(6) 0.051(6) 0.000 0.000 -0.018(5)
C21 0.028(3) 0.033(3) 0.036(3) -0.001(2) 0.000(3) -0.002(2)
N21 0.031(3) 0.059(4) 0.065(6) 0.000(3) 0.000(5) -0.008(3)
C1 0.036(3) 0.027(3) 0.033(3) 0.004(2) -0.010(3) -0.011(3)
C2 0.035(3) 0.025(2) 0.023(3) -0.001(2) 0.002(2) -0.0093(16)
C3 0.044(3) 0.033(4) 0.025(3) -0.009(3) 0.001(3) -0.010(3)
C4 0.040(4) 0.056(6) 0.048(5) -0.013(4) 0.008(4) -0.010(4)
C5 0.037(3) 0.057(4) 0.060(5) 0.002(3) -0.005(4) -0.015(3)
C6 0.042(4) 0.047(6) 0.057(5) 0.008(4) -0.013(4) -0.011(5)
C7 0.059(4) 0.026(3) 0.032(3) 0.008(3) -0.006(3) -0.005(3)
C8 0.057(4) 0.038(4) 0.028(3) -0.008(3) 0.012(3) -0.002(3)

loop_
_atom_type_symbol
_atom_type_description
_atom_type_scat_dispersion_real
_atom_type_scat_dispersion_imag
_atom_type_scat_source
C C 0.0033 0.0016 'International Tables Vol C Tables 4.2.6.8 and 6.1.1.4'
H H 0.0000 0.0000 'International Tables Vol C Tables 4.2.6.8 and 6.1.1.4'
N N 0.0061 0.0033 'International Tables Vol C Tables 4.2.6.8 and 6.1.1.4'
Hg Hg -2.3894 9.2266 'International Tables Vol C Tables 4.2.6.8 and 6.1.1.4'

loop_
_geom_angle_atom_site_label_1
_geom_angle_atom_site_label_2
_geom_angle_atom_site_label_3
_geom_angle_site_symmetry_1
_geom_angle_site_symmetry_3
_geom_angle
_geom_angle_publ_flag
C11 Hg1 C12 . . 175.4(4) y
C21 Hg2 C21 . 4_655 173.6(3) y
C21 Hg2 N12 . . 93.15(14) ?
N11 C11 Hg1 . . 179.4(10) y
N12 C12 Hg1 . . 179.7(8) y
C12 N12 Hg2 . . 169.7(8) ?
N21 C21 Hg2 . . 178.3(7) y
C6 C1 C2 . . 117.8(6) ?
C6 C1 C7 . . 123.0(7) ?
C2 C1 C7 . . 119.1(5) ?
C3 C2 C1 . . 120.1(4) ?
C3 C2 C2 . 4_655 120.4(3) ?
C1 C2 C2 . 4_655 119.5(3) ?
C4 C3 C2 . . 119.3(7) ?
C4 C3 C8 . . 122.7(7) ?
C2 C3 C8 . . 118.0(5) ?
C5 C4 C3 . . 120.4(8) ?
C5 C4 H4 . . 119.8 ?
C3 C4 H4 . . 119.8 ?
C4 C5 C6 . . 121.3(6) ?
C4 C5 H5 . . 119.3 ?
C6 C5 H5 . . 119.3 ?
C5 C6 C1 . . 121.1(8) ?
C5 C6 H6 . . 119.5 ?
C1 C6 H6 . . 119.5 ?
C7 C7 C1 4_655 . 121.3(3) ?
C7 C7 H7 4_655 . 119.3 ?
C1 C7 H7 . . 119.3 ?
C8 C8 C3 4_655 . 121.5(3) ?
C8 C8 H8 4_655 . 119.2 ?
C3 C8 H8 . . 119.2 ?

loop_
_geom_bond_atom_site_label_1
_geom_bond_atom_site_label_2
_geom_bond_site_symmetry_2
_geom_bond_distance
_geom_bond_publ_flag
Hg1 C11 . 2.032(9) y
Hg1 C12 . 2.033(10) y
Hg2 C21 . 2.038(5) y
Hg2 N12 . 2.675(10) ?
C11 N11 . 1.123(14) y
C12 N12 . 1.132(13) y
C21 N21 . 1.119(6) y
C1 C6 . 1.407(7) ?
C1 C2 . 1.424(7) ?
C1 C7 . 1.450(8) ?
C2 C3 . 1.411(7) ?
C2 C2 4_655 1.438(10) ?
C3 C4 . 1.402(7) ?
C3 C8 . 1.453(8) ?
C4 C5 . 1.364(12) ?
C4 H4 . 0.9300 ?
C5 C6 . 1.374(11) ?
C5 H5 . 0.9300 ?
C6 H6 . 0.9300 ?
C7 C7 4_655 1.332(13) ?
C7 H7 . 0.9300 ?
C8 C8 4_655 1.347(12) ?
C8 H8 . 0.9300 ?
